data_4025762
loop_
_publ_author_name
'Xianglin Tang'
'Weimin Liu'
'Jiasheng Wu'
'Chun-Sing Lee'
'Juanjuan You'
'Pengfei Wang'

_publ_section_title
;
 Synthesis, Crystal Structures, and Photophysical Properties of
 Triphenylamine-Based Multicyano Derivatives
;
_journal_name_full 'Journal of Organic Chemistry'
_journal_page_first 7273
_journal_page_last 7278
_journal_paper_doi 10.1021/jo101456v
_journal_volume 75
_journal_year 2010
_chemical_formula_moiety 'C27 H14 N6'
_chemical_formula_sum 'C27 H14 N6'
_chemical_formula_weight 422.44
_chemical_name_systematic
; 
 ? 
;
_space_group_IT_number 14
_symmetry_cell_setting monoclinic
_symmetry_space_group_name_Hall '-P 2yn'
_symmetry_space_group_name_H-M 'P 1 21/n 1'
_atom_sites_solution_hydrogens geom
_atom_sites_solution_primary direct
_atom_sites_solution_secondary difmap
_audit_creation_method SHELXL-97
_cell_angle_alpha 90.00
_cell_angle_beta 100.12(3)
_cell_angle_gamma 90.00
_cell_formula_units_Z 4
_cell_length_a 13.556(3)
_cell_length_b 8.2956(17)
_cell_length_c 19.778(4)
_cell_measurement_reflns_used 456
_cell_measurement_temperature 173(2)
_cell_measurement_theta_max 27.48
_cell_measurement_theta_min 2.17
_cell_volume 2189.5(8)
_computing_cell_refinement 'CrystalClear (Rigaku Inc., 2008)'
_computing_data_collection 'CrystalClear (Rigaku Inc., 2008)'
_computing_data_reduction 'CrystalClear (Rigaku Inc., 2008)'
_computing_molecular_graphics 'XP in Siemens SHELXTL (Sheldrick, 1994)'
_computing_publication_material 'SHELX97 (Sheldrick, 1997)'
_computing_structure_refinement 'SHELXL-97 (Sheldrick, 1997)'
_computing_structure_solution 'SHELXS-97 (Sheldrick, 1990)'
_diffrn_ambient_temperature 173(2)
_diffrn_measured_fraction_theta_full 0.999
_diffrn_measured_fraction_theta_max 0.999
_diffrn_measurement_device_type 'Saturn724+ CCD'
_diffrn_measurement_method '\w scans at fixed \c = 45\%'
_diffrn_radiation_monochromator graphite
_diffrn_radiation_source 'sealed tube'
_diffrn_radiation_type MoK\a
_diffrn_radiation_wavelength 0.71073
_diffrn_reflns_av_R_equivalents 0.0349
_diffrn_reflns_av_sigmaI/netI 0.0308
_diffrn_reflns_limit_h_max 16
_diffrn_reflns_limit_h_min -16
_diffrn_reflns_limit_k_max 9
_diffrn_reflns_limit_k_min -10
_diffrn_reflns_limit_l_max 17
_diffrn_reflns_limit_l_min -23
_diffrn_reflns_number 14855
_diffrn_reflns_theta_full 25.50
_diffrn_reflns_theta_max 25.50
_diffrn_reflns_theta_min 2.89
_exptl_absorpt_coefficient_mu 0.080
_exptl_absorpt_correction_T_max 0.9921
_exptl_absorpt_correction_T_min 0.9695
_exptl_absorpt_correction_type multi-scan
_exptl_absorpt_process_details 'CrystalClear (Rigaku Inc., 2008)'
_exptl_crystal_colour blue-black
_exptl_crystal_density_diffrn 1.282
_exptl_crystal_density_method 'not measured'
_exptl_crystal_description strip
_exptl_crystal_F_000 872
_exptl_crystal_size_max 0.39
_exptl_crystal_size_mid 0.14
_exptl_crystal_size_min 0.10
_refine_diff_density_max 0.154
_refine_diff_density_min -0.174
_refine_diff_density_rms 0.034
_refine_ls_extinction_method none
_refine_ls_goodness_of_fit_ref 1.188
_refine_ls_hydrogen_treatment constr
_refine_ls_matrix_type full
_refine_ls_number_parameters 298
_refine_ls_number_reflns 4065
_refine_ls_number_restraints 0
_refine_ls_restrained_S_all 1.188
_refine_ls_R_factor_all 0.0618
_refine_ls_R_factor_gt 0.0534
_refine_ls_shift/su_max 0.000
_refine_ls_shift/su_mean 0.000
_refine_ls_structure_factor_coef Fsqd
_refine_ls_weighting_details 'calc w=1/[\s^2^(Fo^2^)+(0.0383P)^2^+0.5961P] where P=(Fo^2^+2Fc^2^)/3'
_refine_ls_weighting_scheme calc
_refine_ls_wR_factor_gt 0.1108
_refine_ls_wR_factor_ref 0.1150
_reflns_number_gt 3663
_reflns_number_total 4065
_reflns_threshold_expression >2sigma(I)
_cod_data_source_file jo101456v_si_003.cif
_cod_data_source_block sa51
_cod_depositor_comments
;
The following automatic conversions were performed:

'_exptl_absorpt_correction_type' value 'Multi-scan' changed to
'multi-scan' according to the built-in table from CIF Core dictionary
named 'cif_core.dic' version 2.4.1 from 2010-06-29.

Automatic conversion script
Id: cif_fix_values 1646 2011-03-28 12:23:43Z adriana 
;
_cod_database_code 4025762

loop_
_symmetry_equiv_pos_as_xyz
'x, y, z'
'-x+1/2, y+1/2, -z+1/2'
'-x, -y, -z'
'x-1/2, -y-1/2, z-1/2'

loop_
_atom_site_label
_atom_site_type_symbol
_atom_site_fract_x
_atom_site_fract_y
_atom_site_fract_z
_atom_site_U_iso_or_equiv
_atom_site_adp_type
_atom_site_occupancy
_atom_site_symmetry_multiplicity
_atom_site_calc_flag
_atom_site_refinement_flags
_atom_site_disorder_assembly
_atom_site_disorder_group
N1 N 0.70539(11) 0.70190(17) 0.12432(7) 0.0360(4) Uani 1 1 d . . .
N2 N 1.09026(13) 0.7153(2) -0.04433(8) 0.0470(4) Uani 1 1 d . . .
N3 N 1.31754(13) 1.0472(2) 0.05264(9) 0.0543(5) Uani 1 1 d . . .
N4 N 1.17030(15) 1.3647(2) 0.11239(10) 0.0620(5) Uani 1 1 d . . .
N5 N 1.21308(14) 1.2670(2) 0.31242(9) 0.0590(5) Uani 1 1 d . . .
N6 N 1.09450(16) 0.7879(3) 0.27667(10) 0.0664(6) Uani 1 1 d . . .
C1 C 0.66406(14) 0.5268(2) 0.02306(9) 0.0432(5) Uani 1 1 d . . .
H1A H 0.6920 0.6035 -0.0039 0.052 Uiso 1 1 calc R . .
C2 C 0.62451(16) 0.3829(3) -0.00595(10) 0.0504(5) Uani 1 1 d . . .
H2A H 0.6276 0.3597 -0.0526 0.060 Uiso 1 1 calc R . .
C3 C 0.58085(16) 0.2735(3) 0.03217(11) 0.0516(5) Uani 1 1 d . . .
H3A H 0.5548 0.1750 0.0120 0.062 Uiso 1 1 calc R . .
C4 C 0.57505(16) 0.3075(2) 0.09953(11) 0.0499(5) Uani 1 1 d . . .
H4A H 0.5429 0.2339 0.1254 0.060 Uiso 1 1 calc R . .
C5 C 0.61604(14) 0.4487(2) 0.12977(10) 0.0410(4) Uani 1 1 d . . .
H5A H 0.6125 0.4713 0.1764 0.049 Uiso 1 1 calc R . .
C6 C 0.66224(13) 0.5572(2) 0.09183(9) 0.0350(4) Uani 1 1 d . . .
C7 C 0.65204(13) 0.7782(2) 0.17263(9) 0.0344(4) Uani 1 1 d . . .
C8 C 0.56154(14) 0.8543(2) 0.14926(10) 0.0415(4) Uani 1 1 d . . .
H8A H 0.5345 0.8557 0.1016 0.050 Uiso 1 1 calc R . .
C9 C 0.51049(15) 0.9284(2) 0.19555(11) 0.0486(5) Uani 1 1 d . . .
H9A H 0.4487 0.9815 0.1796 0.058 Uiso 1 1 calc R . .
C10 C 0.54949(15) 0.9248(2) 0.26482(11) 0.0488(5) Uani 1 1 d . . .
H10A H 0.5140 0.9743 0.2967 0.059 Uiso 1 1 calc R . .
C11 C 0.63995(15) 0.8494(2) 0.28805(10) 0.0447(5) Uani 1 1 d . . .
H11A H 0.6669 0.8485 0.3357 0.054 Uiso 1 1 calc R . .
C12 C 0.69148(14) 0.7750(2) 0.24205(9) 0.0382(4) Uani 1 1 d . . .
H12A H 0.7534 0.7223 0.2580 0.046 Uiso 1 1 calc R . .
C13 C 0.79814(13) 0.7604(2) 0.11749(8) 0.0331(4) Uani 1 1 d . . .
C14 C 0.82763(13) 0.9165(2) 0.14188(9) 0.0352(4) Uani 1 1 d . . .
H14A H 0.7820 0.9817 0.1611 0.042 Uiso 1 1 calc R . .
C15 C 0.92068(13) 0.9746(2) 0.13809(9) 0.0339(4) Uani 1 1 d . . .
H15A H 0.9389 1.0788 0.1560 0.041 Uiso 1 1 calc R . .
C16 C 0.99074(13) 0.8848(2) 0.10847(8) 0.0318(4) Uani 1 1 d . . .
C17 C 0.96119(13) 0.7287(2) 0.08481(8) 0.0339(4) Uani 1 1 d . . .
H17A H 1.0069 0.6636 0.0656 0.041 Uiso 1 1 calc R . .
C18 C 0.86839(13) 0.6686(2) 0.08886(9) 0.0348(4) Uani 1 1 d . . .
H18A H 0.8509 0.5633 0.0721 0.042 Uiso 1 1 calc R . .
C19 C 1.08632(13) 0.9561(2) 0.10232(8) 0.0325(4) Uani 1 1 d . . .
C20 C 1.14391(13) 0.9198(2) 0.05391(9) 0.0337(4) Uani 1 1 d . . .
C21 C 1.11340(14) 0.8051(2) -0.00031(9) 0.0356(4) Uani 1 1 d . . .
C22 C 1.24065(14) 0.9904(2) 0.05378(9) 0.0392(4) Uani 1 1 d . . .
C23 C 1.12629(12) 1.0824(2) 0.15401(9) 0.0356(4) Uani 1 1 d . . .
C24 C 1.15254(14) 1.2409(2) 0.13056(9) 0.0400(4) Uani 1 1 d . . .
C25 C 1.13780(13) 1.0550(2) 0.22222(9) 0.0384(4) Uani 1 1 d . . .
C26 C 1.17943(14) 1.1748(3) 0.27203(10) 0.0439(5) Uani 1 1 d . . .
C27 C 1.11247(14) 0.9047(2) 0.25052(9) 0.0428(5) Uani 1 1 d . . .

loop_
_atom_site_aniso_label
_atom_site_aniso_U_11
_atom_site_aniso_U_22
_atom_site_aniso_U_33
_atom_site_aniso_U_23
_atom_site_aniso_U_13
_atom_site_aniso_U_12
N1 0.0385(8) 0.0348(8) 0.0365(8) -0.0063(6) 0.0114(6) -0.0070(6)
N2 0.0637(11) 0.0420(10) 0.0384(9) -0.0026(8) 0.0176(8) 0.0007(8)
N3 0.0488(11) 0.0572(11) 0.0603(11) -0.0009(9) 0.0188(9) -0.0065(9)
N4 0.0711(13) 0.0458(11) 0.0689(13) 0.0003(10) 0.0120(10) -0.0117(10)
N5 0.0550(11) 0.0666(12) 0.0538(11) -0.0210(10) 0.0053(9) -0.0096(9)
N6 0.0763(14) 0.0717(14) 0.0503(11) 0.0137(10) 0.0088(10) -0.0191(11)
C1 0.0464(11) 0.0447(11) 0.0380(10) -0.0038(9) 0.0061(8) -0.0044(9)
C2 0.0536(12) 0.0554(13) 0.0406(11) -0.0126(10) 0.0038(9) -0.0034(10)
C3 0.0532(12) 0.0419(12) 0.0570(13) -0.0136(10) 0.0026(10) -0.0082(10)
C4 0.0542(12) 0.0370(11) 0.0579(13) -0.0016(9) 0.0084(10) -0.0091(9)
C5 0.0449(11) 0.0387(10) 0.0394(10) -0.0020(8) 0.0076(8) -0.0042(8)
C6 0.0340(9) 0.0327(9) 0.0376(10) -0.0054(8) 0.0042(7) -0.0015(8)
C7 0.0358(10) 0.0319(9) 0.0370(10) -0.0034(7) 0.0103(7) -0.0071(7)
C8 0.0407(10) 0.0411(11) 0.0414(10) -0.0051(8) 0.0034(8) -0.0044(8)
C9 0.0391(11) 0.0434(12) 0.0644(14) -0.0104(10) 0.0116(10) -0.0007(9)
C10 0.0478(12) 0.0460(12) 0.0583(13) -0.0175(10) 0.0251(10) -0.0113(10)
C11 0.0536(12) 0.0455(11) 0.0379(10) -0.0071(9) 0.0158(9) -0.0151(10)
C12 0.0411(10) 0.0366(10) 0.0377(10) -0.0005(8) 0.0089(8) -0.0050(8)
C13 0.0382(10) 0.0315(9) 0.0297(9) 0.0018(7) 0.0065(7) -0.0028(7)
C14 0.0385(10) 0.0315(9) 0.0368(10) -0.0031(8) 0.0102(8) 0.0012(8)
C15 0.0394(10) 0.0286(9) 0.0342(9) -0.0037(7) 0.0081(7) -0.0014(7)
C16 0.0375(9) 0.0305(9) 0.0273(8) 0.0010(7) 0.0058(7) 0.0002(7)
C17 0.0408(10) 0.0309(9) 0.0313(9) -0.0018(7) 0.0100(7) 0.0017(8)
C18 0.0440(10) 0.0273(9) 0.0339(9) -0.0030(7) 0.0091(8) -0.0020(8)
C19 0.0345(9) 0.0301(9) 0.0324(9) 0.0015(7) 0.0045(7) 0.0014(7)
C20 0.0350(9) 0.0338(10) 0.0325(9) 0.0012(7) 0.0065(7) 0.0010(8)
C21 0.0425(10) 0.0336(10) 0.0329(10) 0.0037(8) 0.0124(8) 0.0049(8)
C22 0.0410(11) 0.0407(11) 0.0374(10) -0.0001(8) 0.0113(8) 0.0026(9)
C23 0.0311(9) 0.0370(10) 0.0393(10) -0.0014(8) 0.0082(7) -0.0001(8)
C24 0.0403(10) 0.0378(11) 0.0421(11) -0.0043(9) 0.0078(8) -0.0053(8)
C25 0.0362(10) 0.0414(11) 0.0380(10) -0.0048(8) 0.0079(8) -0.0031(8)
C26 0.0379(10) 0.0526(12) 0.0422(11) -0.0095(10) 0.0099(8) -0.0037(9)
C27 0.0439(11) 0.0493(12) 0.0353(10) -0.0014(9) 0.0075(8) -0.0106(9)

loop_
_atom_type_symbol
_atom_type_description
_atom_type_scat_dispersion_real
_atom_type_scat_dispersion_imag
_atom_type_scat_source
C C 0.0033 0.0016 'International Tables Vol C Tables 4.2.6.8 and 6.1.1.4'
H H 0.0000 0.0000 'International Tables Vol C Tables 4.2.6.8 and 6.1.1.4'
N N 0.0061 0.0033 'International Tables Vol C Tables 4.2.6.8 and 6.1.1.4'

loop_
_geom_angle_atom_site_label_1
_geom_angle_atom_site_label_2
_geom_angle_atom_site_label_3
_geom_angle
_geom_angle_site_symmetry_1
_geom_angle_site_symmetry_3
_geom_angle_publ_flag
C13 N1 C6 123.90(14) . . ?
C13 N1 C7 118.92(14) . . ?
C6 N1 C7 116.81(14) . . ?
C6 C1 C2 119.22(18) . . ?
C6 C1 H1A 120.4 . . ?
C2 C1 H1A 120.4 . . ?
C3 C2 C1 120.73(18) . . ?
C3 C2 H2A 119.6 . . ?
C1 C2 H2A 119.6 . . ?
C4 C3 C2 119.86(18) . . ?
C4 C3 H3A 120.1 . . ?
C2 C3 H3A 120.1 . . ?
C3 C4 C5 120.21(19) . . ?
C3 C4 H4A 119.9 . . ?
C5 C4 H4A 119.9 . . ?
C4 C5 C6 119.93(18) . . ?
C4 C5 H5A 120.0 . . ?
C6 C5 H5A 120.0 . . ?
C1 C6 C5 119.94(16) . . ?
C1 C6 N1 120.95(16) . . ?
C5 C6 N1 119.10(15) . . ?
C12 C7 C8 120.34(16) . . ?
C12 C7 N1 119.84(16) . . ?
C8 C7 N1 119.81(16) . . ?
C9 C8 C7 119.87(18) . . ?
C9 C8 H8A 120.1 . . ?
C7 C8 H8A 120.1 . . ?
C10 C9 C8 119.88(19) . . ?
C10 C9 H9A 120.1 . . ?
C8 C9 H9A 120.1 . . ?
C9 C10 C11 120.20(18) . . ?
C9 C10 H10A 119.9 . . ?
C11 C10 H10A 119.9 . . ?
C10 C11 C12 120.25(18) . . ?
C10 C11 H11A 119.9 . . ?
C12 C11 H11A 119.9 . . ?
C7 C12 C11 119.45(18) . . ?
C7 C12 H12A 120.3 . . ?
C11 C12 H12A 120.3 . . ?
N1 C13 C18 122.78(15) . . ?
N1 C13 C14 119.82(15) . . ?
C18 C13 C14 117.37(16) . . ?
C15 C14 C13 120.87(16) . . ?
C15 C14 H14A 119.6 . . ?
C13 C14 H14A 119.6 . . ?
C14 C15 C16 122.12(16) . . ?
C14 C15 H15A 118.9 . . ?
C16 C15 H15A 118.9 . . ?
C17 C16 C15 116.70(15) . . ?
C17 C16 C19 123.56(15) . . ?
C15 C16 C19 119.72(15) . . ?
C18 C17 C16 121.66(16) . . ?
C18 C17 H17A 119.2 . . ?
C16 C17 H17A 119.2 . . ?
C17 C18 C13 121.25(16) . . ?
C17 C18 H18A 119.4 . . ?
C13 C18 H18A 119.4 . . ?
C20 C19 C16 126.61(16) . . ?
C20 C19 C23 116.64(15) . . ?
C16 C19 C23 116.75(14) . . ?
C19 C20 C22 122.93(16) . . ?
C19 C20 C21 122.78(16) . . ?
C22 C20 C21 114.28(15) . . ?
N2 C21 C20 178.62(19) . . ?
N3 C22 C20 179.0(2) . . ?
C25 C23 C24 118.52(17) . . ?
C25 C23 C19 121.95(16) . . ?
C24 C23 C19 119.52(15) . . ?
N4 C24 C23 178.2(2) . . ?
C23 C25 C27 122.90(17) . . ?
C23 C25 C26 121.96(17) . . ?
C27 C25 C26 115.11(16) . . ?
N5 C26 C25 178.5(2) . . ?
N6 C27 C25 176.2(2) . . ?

loop_
_geom_bond_atom_site_label_1
_geom_bond_atom_site_label_2
_geom_bond_distance
_geom_bond_site_symmetry_2
_geom_bond_publ_flag
N1 C13 1.376(2) . ?
N1 C6 1.437(2) . ?
N1 C7 1.442(2) . ?
N2 C21 1.147(2) . ?
N3 C22 1.148(2) . ?
N4 C24 1.128(2) . ?
N5 C26 1.142(2) . ?
N6 C27 1.144(3) . ?
C1 C6 1.388(3) . ?
C1 C2 1.391(3) . ?
C1 H1A 0.9500 . ?
C2 C3 1.378(3) . ?
C2 H2A 0.9500 . ?
C3 C4 1.377(3) . ?
C3 H3A 0.9500 . ?
C4 C5 1.386(3) . ?
C4 H4A 0.9500 . ?
C5 C6 1.389(2) . ?
C5 H5A 0.9500 . ?
C7 C12 1.383(2) . ?
C7 C8 1.385(3) . ?
C8 C9 1.385(3) . ?
C8 H8A 0.9500 . ?
C9 C10 1.379(3) . ?
C9 H9A 0.9500 . ?
C10 C11 1.381(3) . ?
C10 H10A 0.9500 . ?
C11 C12 1.385(3) . ?
C11 H11A 0.9500 . ?
C12 H12A 0.9500 . ?
C13 C18 1.413(2) . ?
C13 C14 1.415(2) . ?
C14 C15 1.365(2) . ?
C14 H14A 0.9500 . ?
C15 C16 1.413(2) . ?
C15 H15A 0.9500 . ?
C16 C17 1.411(2) . ?
C16 C19 1.449(2) . ?
C17 C18 1.368(2) . ?
C17 H17A 0.9500 . ?
C18 H18A 0.9500 . ?
C19 C20 1.371(2) . ?
C19 C23 1.497(2) . ?
C20 C22 1.437(3) . ?
C20 C21 1.439(3) . ?
C23 C25 1.350(2) . ?
C23 C24 1.459(3) . ?
C25 C27 1.433(3) . ?
C25 C26 1.443(3) . ?

loop_
_geom_torsion_atom_site_label_1
_geom_torsion_atom_site_label_2
_geom_torsion_atom_site_label_3
_geom_torsion_atom_site_label_4
_geom_torsion
_geom_torsion_site_symmetry_1
_geom_torsion_site_symmetry_2
_geom_torsion_site_symmetry_3
_geom_torsion_site_symmetry_4
_geom_torsion_publ_flag
C6 C1 C2 C3 2.2(3) . . . . ?
C1 C2 C3 C4 0.8(3) . . . . ?
C2 C3 C4 C5 -2.2(3) . . . . ?
C3 C4 C5 C6 0.7(3) . . . . ?
C2 C1 C6 C5 -3.7(3) . . . . ?
C2 C1 C6 N1 177.84(17) . . . . ?
C4 C5 C6 C1 2.3(3) . . . . ?
C4 C5 C6 N1 -179.21(17) . . . . ?
C13 N1 C6 C1 -46.2(3) . . . . ?
C7 N1 C6 C1 140.95(18) . . . . ?
C13 N1 C6 C5 135.39(18) . . . . ?
C7 N1 C6 C5 -37.5(2) . . . . ?
C13 N1 C7 C12 -63.7(2) . . . . ?
C6 N1 C7 C12 109.58(18) . . . . ?
C13 N1 C7 C8 116.36(19) . . . . ?
C6 N1 C7 C8 -70.4(2) . . . . ?
C12 C7 C8 C9 0.4(3) . . . . ?
N1 C7 C8 C9 -179.67(16) . . . . ?
C7 C8 C9 C10 -0.6(3) . . . . ?
C8 C9 C10 C11 0.9(3) . . . . ?
C9 C10 C11 C12 -0.9(3) . . . . ?
C8 C7 C12 C11 -0.4(3) . . . . ?
N1 C7 C12 C11 179.67(16) . . . . ?
C10 C11 C12 C7 0.6(3) . . . . ?
C6 N1 C13 C18 -12.6(3) . . . . ?
C7 N1 C13 C18 160.12(16) . . . . ?
C6 N1 C13 C14 169.63(16) . . . . ?
C7 N1 C13 C14 -17.6(2) . . . . ?
N1 C13 C14 C15 177.43(16) . . . . ?
C18 C13 C14 C15 -0.4(2) . . . . ?
C13 C14 C15 C16 1.6(3) . . . . ?
C14 C15 C16 C17 -2.1(2) . . . . ?
C14 C15 C16 C19 176.51(16) . . . . ?
C15 C16 C17 C18 1.5(2) . . . . ?
C19 C16 C17 C18 -177.01(16) . . . . ?
C16 C17 C18 C13 -0.5(3) . . . . ?
N1 C13 C18 C17 -177.91(16) . . . . ?
C14 C13 C18 C17 -0.1(2) . . . . ?
C17 C16 C19 C20 26.3(3) . . . . ?
C15 C16 C19 C20 -152.19(17) . . . . ?
C17 C16 C19 C23 -153.77(16) . . . . ?
C15 C16 C19 C23 27.8(2) . . . . ?
C16 C19 C20 C22 -176.54(16) . . . . ?
C23 C19 C20 C22 3.5(3) . . . . ?
C16 C19 C20 C21 2.1(3) . . . . ?
C23 C19 C20 C21 -177.80(16) . . . . ?
C19 C20 C21 N2 154(9) . . . . ?
C22 C20 C21 N2 -27(9) . . . . ?
C19 C20 C22 N3 -135(12) . . . . ?
C21 C20 C22 N3 47(12) . . . . ?
C20 C19 C23 C25 -125.82(19) . . . . ?
C16 C19 C23 C25 54.2(2) . . . . ?
C20 C19 C23 C24 55.1(2) . . . . ?
C16 C19 C23 C24 -124.90(17) . . . . ?
C25 C23 C24 N4 -92(7) . . . . ?
C19 C23 C24 N4 87(7) . . . . ?
C24 C23 C25 C27 178.80(17) . . . . ?
C19 C23 C25 C27 -0.3(3) . . . . ?
C24 C23 C25 C26 -3.0(3) . . . . ?
C19 C23 C25 C26 177.89(16) . . . . ?
C23 C25 C26 N5 -153(8) . . . . ?
C27 C25 C26 N5 25(9) . . . . ?
C23 C25 C27 N6 174(3) . . . . ?
C26 C25 C27 N6 -4(3) . . . . ?

loop_
_cod_related_entry_id
_cod_related_entry_database
_cod_related_entry_code
1 ChemSpider 30659295
